data_7236317
loop_
_publ_author_name
'Kumar, Dheeraj'
'He, Chunlin'
'Mitchell, Lauren A.'
'Parrish, Damon A.'
'Shreeve, Jean'ne M.'

_publ_section_title
;
 Connecting energetic nitropyrazole and aminotetrazole moieties with
 N,N&#x2032;-ethylene bridges: A promising approach for fine tuning
 energetic properties
;
_journal_issue 23
_journal_name_full 'Journal of Materials Chemistry A'
_journal_page_first 9220
_journal_paper_doi 10.1039/C6TA02387H
_journal_volume 4
_journal_year 2016
_chemical_formula_moiety 'C6 H8 N8 O'
_chemical_formula_sum 'C6 H8 N8 O'
_chemical_formula_weight 208.20
_space_group_crystal_system monoclinic
_space_group_IT_number 14
_space_group_name_Hall '-P 2ybc'
_space_group_name_H-M_alt 'P 1 21/c 1'
_atom_sites_solution_hydrogens mixed
_audit_creation_method SHELXL-2014/7
_audit_update_record
;
2016-02-18 deposited with the CCDC.
2016-05-20 downloaded from the CCDC.
;
_cell_angle_alpha 90
_cell_angle_beta 98.104(2)
_cell_angle_gamma 90
_cell_formula_units_Z 4
_cell_length_a 6.7935(3)
_cell_length_b 16.5200(7)
_cell_length_c 8.3969(4)
_cell_measurement_reflns_used 1949
_cell_measurement_temperature 296(2)
_cell_measurement_theta_max 23.68
_cell_measurement_theta_min 3.03
_cell_volume 932.96(7)
_computing_cell_refinement 'Bruker APEX2 v2014.11-0 (Bruker, 2009)'
_computing_data_collection 'Bruker APEX2 v2014.11-0 (Bruker, 2009)'
_computing_data_reduction
;
Bruker SAINT v7.68A (Bruker, 2009), Bruker XPREP v2014/2 (Bruker, 2008)
;
_computing_molecular_graphics 'Bruker SHELXTL v2014/7 (Bruker, 2008)'
_computing_publication_material 'Bruker SHELXTL v2014/7 (Bruker, 2008)'
_computing_structure_refinement 'SHELXL-2014/7 (Sheldrick, 2014) within WINGX (Farrugia, 2012)'
_computing_structure_solution 'Bruker SHELXTL v2014/7 (Bruker, 2008)'
_diffrn_ambient_temperature 296(2)
_diffrn_measured_fraction_theta_full 0.999
_diffrn_measured_fraction_theta_max 0.997
_diffrn_measurement_device_type 'Bruker SMART APEX II CCD'
_diffrn_measurement_method '\w scans'
_diffrn_radiation_monochromator graphite
_diffrn_radiation_source 'fine focus sealed tube'
_diffrn_radiation_type MoK\a
_diffrn_radiation_wavelength 0.71073
_diffrn_reflns_av_R_equivalents 0.0335
_diffrn_reflns_av_unetI/netI 0.0309
_diffrn_reflns_Laue_measured_fraction_full 0.999
_diffrn_reflns_Laue_measured_fraction_max 0.997
_diffrn_reflns_limit_h_max 8
_diffrn_reflns_limit_h_min -8
_diffrn_reflns_limit_k_max 21
_diffrn_reflns_limit_k_min -21
_diffrn_reflns_limit_l_max 10
_diffrn_reflns_limit_l_min -10
_diffrn_reflns_number 9660
_diffrn_reflns_point_group_measured_fraction_full 0.999
_diffrn_reflns_point_group_measured_fraction_max 0.997
_diffrn_reflns_theta_full 25.242
_diffrn_reflns_theta_max 27.595
_diffrn_reflns_theta_min 3.029
_exptl_absorpt_coefficient_mu 0.113
_exptl_absorpt_correction_T_max 0.7456
_exptl_absorpt_correction_T_min 0.6758
_exptl_absorpt_correction_type multi-scan
_exptl_absorpt_process_details 'SADABS v2008/1 (Bruker, 2008)'
_exptl_crystal_colour colourless
_exptl_crystal_density_diffrn 1.482
_exptl_crystal_description plate
_exptl_crystal_F_000 432
_exptl_crystal_size_max 0.196
_exptl_crystal_size_mid 0.060
_exptl_crystal_size_min 0.025
_refine_diff_density_max 0.148
_refine_diff_density_min -0.137
_refine_diff_density_rms 0.035
_refine_ls_extinction_method none
_refine_ls_goodness_of_fit_ref 1.049
_refine_ls_hydrogen_treatment mixed
_refine_ls_matrix_type full
_refine_ls_number_parameters 139
_refine_ls_number_reflns 2152
_refine_ls_number_restraints 1
_refine_ls_restrained_S_all 1.051
_refine_ls_R_factor_all 0.0726
_refine_ls_R_factor_gt 0.0371
_refine_ls_shift/su_max 0.000
_refine_ls_shift/su_mean 0.000
_refine_ls_structure_factor_coef Fsqd
_refine_ls_weighting_details 'w=1/[\s^2^(Fo^2^)+(0.0423P)^2^+0.1025P] where P=(Fo^2^+2Fc^2^)/3'
_refine_ls_weighting_scheme calc
_refine_ls_wR_factor_gt 0.0891
_refine_ls_wR_factor_ref 0.1011
_reflns_Friedel_coverage 0.000
_reflns_number_gt 1386
_reflns_number_total 2152
_reflns_threshold_expression 'I > 2\s(I)'
_cod_data_source_file c6ta02387h2.cif
_cod_data_source_block shrv342
_cod_original_sg_symbol_H-M 'P 21/c'
_cod_database_code 7236317
_shelx_shelxl_version_number 2014/7
_shelx_space_group_comment
;
The symmetry employed for this shelxl refinement is uniquely defined
by the following loop, which should always be used as a source of
symmetry information in preference to the above space-group names.
They are only intended as comments.
;
_shelx_estimated_absorpt_t_min 0.978
_shelx_estimated_absorpt_t_max 0.997

loop_
_space_group_symop_operation_xyz
'x, y, z'
'-x, y+1/2, -z+1/2'
'-x, -y, -z'
'x, -y-1/2, z-1/2'

loop_
_atom_site_label
_atom_site_type_symbol
_atom_site_fract_x
_atom_site_fract_y
_atom_site_fract_z
_atom_site_U_iso_or_equiv
_atom_site_adp_type
_atom_site_occupancy
_atom_site_site_symmetry_order
_atom_site_calc_flag
_atom_site_refinement_flags_posn
_atom_site_refinement_flags_adp
N1 N 0.85279(18) 0.57802(8) 0.91303(17) 0.0477(4) Uani 1 1 d . .
C2 C 0.8986(2) 0.60338(10) 1.0636(2) 0.0530(4) Uani 1 1 d . .
H2 H 0.8153 0.5984 1.1420 0.064 Uiso 1 1 calc R U
C3 C 1.0848(2) 0.63797(10) 1.0895(2) 0.0541(4) Uani 1 1 d . .
H3 H 1.1491 0.6602 1.1845 0.065 Uiso 1 1 calc R U
C4 C 1.1537(2) 0.63256(10) 0.9461(2) 0.0509(4) Uani 1 1 d . .
H4 H 1.2765 0.6509 0.9240 0.061 Uiso 1 1 calc R U
N5 N 1.01364(17) 0.59615(8) 0.84150(16) 0.0430(3) Uani 1 1 d . .
C6 C 1.0130(2) 0.58153(10) 0.6722(2) 0.0470(4) Uani 1 1 d . .
H6A H 0.9281 0.5355 0.6398 0.056 Uiso 1 1 calc R U
H6B H 1.1467 0.5679 0.6534 0.056 Uiso 1 1 calc R U
C7 C 0.9410(2) 0.65358(10) 0.5700(2) 0.0485(4) Uani 1 1 d . .
H7A H 1.0196 0.7006 0.6074 0.058 Uiso 1 1 calc R U
H7B H 0.9606 0.6433 0.4596 0.058 Uiso 1 1 calc R U
N8 N 0.73094(18) 0.67090(8) 0.57506(16) 0.0462(3) Uani 1 1 d . .
N9 N 0.6688(2) 0.72367(9) 0.67960(19) 0.0645(4) Uani 1 1 d . .
N10 N 0.4753(2) 0.72115(11) 0.6540(2) 0.0737(5) Uani 1 1 d . .
N11 N 0.4085(2) 0.66770(10) 0.5345(2) 0.0649(4) Uani 1 1 d . .
C12 C 0.5707(2) 0.63729(10) 0.4892(2) 0.0461(4) Uani 1 1 d . .
N13 N 0.60015(18) 0.58048(9) 0.37192(17) 0.0503(4) Uani 1 1 d . .
N14 N 0.44406(18) 0.54386(9) 0.31733(17) 0.0508(4) Uani 1 1 d . .
O15 O 0.48324(17) 0.49141(8) 0.20440(16) 0.0626(4) Uani 1 1 d D .
H15 H 0.3687(19) 0.4717(12) 0.172(3) 0.094 Uiso 1 1 d D U

loop_
_atom_site_aniso_label
_atom_site_aniso_U_11
_atom_site_aniso_U_22
_atom_site_aniso_U_33
_atom_site_aniso_U_23
_atom_site_aniso_U_13
_atom_site_aniso_U_12
N1 0.0402(7) 0.0475(8) 0.0571(9) -0.0004(7) 0.0123(6) -0.0056(6)
C2 0.0559(10) 0.0526(10) 0.0528(11) 0.0023(8) 0.0154(8) 0.0024(8)
C3 0.0554(10) 0.0483(10) 0.0562(11) -0.0066(8) -0.0009(8) 0.0019(8)
C4 0.0359(8) 0.0498(9) 0.0654(12) -0.0061(8) 0.0014(8) -0.0051(7)
N5 0.0323(6) 0.0450(7) 0.0523(8) -0.0037(6) 0.0080(6) -0.0023(5)
C6 0.0345(8) 0.0502(10) 0.0579(11) -0.0118(8) 0.0124(7) -0.0003(7)
C7 0.0348(8) 0.0601(10) 0.0526(10) -0.0042(8) 0.0138(7) -0.0071(7)
N8 0.0410(7) 0.0491(8) 0.0514(8) 0.0034(6) 0.0163(6) 0.0037(6)
N9 0.0683(10) 0.0606(9) 0.0692(11) -0.0015(8) 0.0256(8) 0.0119(8)
N10 0.0661(11) 0.0769(12) 0.0844(13) 0.0079(10) 0.0322(9) 0.0245(9)
N11 0.0442(8) 0.0776(11) 0.0769(11) 0.0145(9) 0.0223(7) 0.0174(7)
C12 0.0348(8) 0.0546(10) 0.0512(10) 0.0147(8) 0.0138(7) 0.0051(7)
N13 0.0328(7) 0.0630(9) 0.0557(9) 0.0038(7) 0.0088(6) -0.0046(6)
N14 0.0359(7) 0.0617(9) 0.0545(9) 0.0130(7) 0.0059(6) -0.0028(6)
O15 0.0413(7) 0.0757(9) 0.0702(9) -0.0066(7) 0.0060(6) -0.0097(6)

loop_
_atom_type_symbol
_atom_type_description
_atom_type_scat_dispersion_real
_atom_type_scat_dispersion_imag
_atom_type_scat_source
C C 0.0033 0.0016 'International Tables Vol C Tables 4.2.6.8 and 6.1.1.4'
H H 0.0000 0.0000 'International Tables Vol C Tables 4.2.6.8 and 6.1.1.4'
N N 0.0061 0.0033 'International Tables Vol C Tables 4.2.6.8 and 6.1.1.4'
O O 0.0106 0.0060 'International Tables Vol C Tables 4.2.6.8 and 6.1.1.4'

loop_
_geom_angle_atom_site_label_1
_geom_angle_atom_site_label_2
_geom_angle_atom_site_label_3
_geom_angle
C2 N1 N5 104.94(13)
N1 C2 C3 111.58(15)
N1 C2 H2 124.2
C3 C2 H2 124.2
C4 C3 C2 104.94(15)
C4 C3 H3 127.5
C2 C3 H3 127.5
N5 C4 C3 107.98(14)
N5 C4 H4 126.0
C3 C4 H4 126.0
C4 N5 N1 110.56(13)
C4 N5 C6 128.55(13)
N1 N5 C6 120.71(12)
N5 C6 C7 112.63(13)
N5 C6 H6A 109.1
C7 C6 H6A 109.1
N5 C6 H6B 109.1
C7 C6 H6B 109.1
H6A C6 H6B 107.8
N8 C7 C6 112.17(12)
N8 C7 H7A 109.2
C6 C7 H7A 109.2
N8 C7 H7B 109.2
C6 C7 H7B 109.2
H7A C7 H7B 107.9
C12 N8 N9 108.30(13)
C12 N8 C7 128.76(14)
N9 N8 C7 122.86(14)
N10 N9 N8 105.86(15)
N9 N10 N11 111.43(14)
C12 N11 N10 104.74(15)
N11 C12 N8 109.66(16)
N11 C12 N13 132.12(16)
N8 C12 N13 118.21(13)
N14 N13 C12 112.69(13)
N13 N14 O15 109.26(13)
N14 O15 H15 102.3(15)

loop_
_geom_bond_atom_site_label_1
_geom_bond_atom_site_label_2
_geom_bond_distance
N1 C2 1.327(2)
N1 N5 1.3527(17)
C2 C3 1.377(2)
C2 H2 0.9300
C3 C4 1.355(2)
C3 H3 0.9300
C4 N5 1.343(2)
C4 H4 0.9300
N5 C6 1.441(2)
C6 C7 1.508(2)
C6 H6A 0.9700
C6 H6B 0.9700
C7 N8 1.4622(18)
C7 H7A 0.9700
C7 H7B 0.9700
N8 C12 1.339(2)
N8 N9 1.3464(19)
N9 N10 1.302(2)
N10 N11 1.365(2)
N11 C12 1.315(2)
C12 N13 1.395(2)
N13 N14 1.2504(17)
N14 O15 1.3386(19)
O15 H15 0.853(9)

loop_
_geom_hbond_atom_site_label_D
_geom_hbond_atom_site_label_H
_geom_hbond_atom_site_label_A
_geom_hbond_distance_DH
_geom_hbond_distance_HA
_geom_hbond_distance_DA
_geom_hbond_angle_DHA
_geom_hbond_site_symmetry_A
C2 H2 N13 0.93 2.60 3.526(2) 176.6 1_556
O15 H15 N1 0.853(9) 1.772(10) 2.6200(17) 172(2) 3_666

loop_
_geom_torsion_atom_site_label_1
_geom_torsion_atom_site_label_2
_geom_torsion_atom_site_label_3
_geom_torsion_atom_site_label_4
_geom_torsion
N5 N1 C2 C3 0.51(18)
N1 C2 C3 C4 -0.2(2)
C2 C3 C4 N5 -0.17(19)
C3 C4 N5 N1 0.49(18)
C3 C4 N5 C6 175.68(15)
C2 N1 N5 C4 -0.61(17)
C2 N1 N5 C6 -176.24(14)
C4 N5 C6 C7 -83.79(18)
N1 N5 C6 C7 90.97(16)
N5 C6 C7 N8 -66.57(16)
C6 C7 N8 C12 -83.38(19)
C6 C7 N8 N9 93.05(17)
C12 N8 N9 N10 -0.45(18)
C7 N8 N9 N10 -177.52(14)
N8 N9 N10 N11 0.03(19)
N9 N10 N11 C12 0.4(2)
N10 N11 C12 N8 -0.68(18)
N10 N11 C12 N13 -179.45(16)
N9 N8 C12 N11 0.73(18)
C7 N8 C12 N11 177.57(14)
N9 N8 C12 N13 179.69(13)
C7 N8 C12 N13 -3.5(2)
N11 C12 N13 N14 -12.0(2)
N8 C12 N13 N14 169.36(13)
C12 N13 N14 O15 179.16(13)
